data_4086938
loop_
_publ_author_name
'Clark, Jillian S. K.'
'Voth, Christopher N.'
'Ferguson, Michael J.'
'Stradiotto, Mark'

_publ_section_title
;
 Evaluating 1,1&#x2032;-Bis(phosphino)ferrocene Ancillary Ligand Variants
 in the Nickel-Catalyzed C--N Cross-Coupling of (Hetero)aryl Chlorides
;
_journal_issue 3
_journal_name_full Organometallics
_journal_page_first 679
_journal_paper_doi 10.1021/acs.organomet.6b00885
_journal_volume 36
_journal_year 2017
_chemical_formula_sum 'C29 H43 Cl Fe Ni P2'
_chemical_formula_weight 603.58
_space_group_crystal_system monoclinic
_space_group_IT_number 14
_space_group_name_Hall '-P 2yn'
_space_group_name_H-M_alt 'P 1 21/n 1'
_symmetry_space_group_name_Hall '-P 2yn'
_symmetry_space_group_name_H-M 'P 1 21/n 1'
_atom_sites_solution_hydrogens geom
_audit_creation_method SHELXL-2014/7
_cell_angle_alpha 90
_cell_angle_beta 108.0133(5)
_cell_angle_gamma 90
_cell_formula_units_Z 4
_cell_length_a 19.3202(3)
_cell_length_b 8.01260(10)
_cell_length_c 19.7901(3)
_cell_measurement_reflns_used 9460
_cell_measurement_temperature 173(2)
_cell_measurement_theta_max 72.51
_cell_measurement_theta_min 2.79
_cell_volume 2913.44(7)
_computing_cell_refinement 'Bruker SAINT'
_computing_data_collection 'Bruker APEX2'
_computing_data_reduction 'Bruker SAINT'
_computing_molecular_graphics 'Bruker SHELXTL'
_computing_publication_material 'Bruker SHELXTL'
_computing_structure_refinement 'SHELXL-2014/7 (Sheldrick, 2014)'
_computing_structure_solution 'SHELXT-2014 (Sheldrick 2015)'
_diffrn_ambient_temperature 173(2)
_diffrn_measured_fraction_theta_full 1.000
_diffrn_measured_fraction_theta_max 0.999
_diffrn_measurement_device_type 'Bruker APEX-II CCD'
_diffrn_measurement_method '\f and \w scans'
_diffrn_radiation_type CuK\a
_diffrn_radiation_wavelength 1.54178
_diffrn_reflns_av_R_equivalents 0.0190
_diffrn_reflns_av_unetI/netI 0.0159
_diffrn_reflns_Laue_measured_fraction_full 1.000
_diffrn_reflns_Laue_measured_fraction_max 0.999
_diffrn_reflns_limit_h_max 23
_diffrn_reflns_limit_h_min -23
_diffrn_reflns_limit_k_max 9
_diffrn_reflns_limit_k_min -9
_diffrn_reflns_limit_l_max 24
_diffrn_reflns_limit_l_min -24
_diffrn_reflns_number 19641
_diffrn_reflns_point_group_measured_fraction_full 1.000
_diffrn_reflns_point_group_measured_fraction_max 0.999
_diffrn_reflns_theta_full 67.679
_diffrn_reflns_theta_max 72.630
_diffrn_reflns_theta_min 2.794
_exptl_absorpt_coefficient_mu 6.782
_exptl_absorpt_correction_T_max 0.6760
_exptl_absorpt_correction_T_min 0.2909
_exptl_absorpt_correction_type numerical
_exptl_absorpt_process_details 'SADABS 2014/5'
_exptl_crystal_colour red
_exptl_crystal_density_diffrn 1.376
_exptl_crystal_description block
_exptl_crystal_F_000 1272
_exptl_crystal_size_max 0.300
_exptl_crystal_size_mid 0.097
_exptl_crystal_size_min 0.095
_refine_diff_density_max 0.352
_refine_diff_density_min -0.411
_refine_diff_density_rms 0.099
_refine_ls_extinction_method none
_refine_ls_goodness_of_fit_ref 1.061
_refine_ls_hydrogen_treatment constr
_refine_ls_matrix_type full
_refine_ls_number_parameters 308
_refine_ls_number_reflns 5773
_refine_ls_number_restraints 0
_refine_ls_restrained_S_all 1.061
_refine_ls_R_factor_all 0.0226
_refine_ls_R_factor_gt 0.0218
_refine_ls_shift/su_max 0.002
_refine_ls_shift/su_mean 0.000
_refine_ls_structure_factor_coef Fsqd
_refine_ls_weighting_details 'w=1/[\s^2^(Fo^2^)+(0.0308P)^2^+1.1023P] where P=(Fo^2^+2Fc^2^)/3'
_refine_ls_weighting_scheme calc
_refine_ls_wR_factor_gt 0.0582
_refine_ls_wR_factor_ref 0.0586
_reflns_Friedel_coverage 0.000
_reflns_number_gt 5586
_reflns_number_total 5773
_reflns_threshold_expression 'I > 2\s(I)'
_cod_data_source_file om6b00885_si_002.cif
_cod_data_source_block dal1660
_cod_depositor_comments 'Adding full bibliography for 4086938.cif.'
_cod_database_code 4086938
_shelx_shelxl_version_number 2014/7
_shelx_space_group_comment
; 
The symmetry employed for this shelxl refinement is uniquely defined 
by the following loop, which should always be used as a source of 
symmetry information in preference to the above space-group names. 
They are only intended as comments. 
;
_shelx_estimated_absorpt_t_min 0.235
_shelx_estimated_absorpt_t_max 0.565

loop_
_space_group_symop_operation_xyz
'x, y, z'
'-x+1/2, y+1/2, -z+1/2'
'-x, -y, -z'
'x-1/2, -y-1/2, z-1/2'

loop_
_atom_site_label
_atom_site_type_symbol
_atom_site_fract_x
_atom_site_fract_y
_atom_site_fract_z
_atom_site_U_iso_or_equiv
_atom_site_adp_type
_atom_site_occupancy
_atom_site_site_symmetry_order
_atom_site_calc_flag
_atom_site_refinement_flags_posn
_atom_site_refinement_flags_adp
Ni Ni 0.73301(2) 0.46733(3) 0.46900(2) 0.01713(6) Uani 1 1 d . .
Fe Fe 0.60690(2) 0.74006(2) 0.51035(2) 0.01532(6) Uani 1 1 d . .
Cl Cl 0.67250(2) 0.24184(4) 0.48803(2) 0.02718(8) Uani 1 1 d . .
P1 P 0.64868(2) 0.52628(4) 0.36916(2) 0.01630(7) Uani 1 1 d . .
P2 P 0.77574(2) 0.52641(4) 0.58255(2) 0.01758(7) Uani 1 1 d . .
C1 C 0.86051(8) 0.5499(2) 0.43485(8) 0.0290(3) Uani 1 1 d . .
C2 C 0.79932(7) 0.61998(18) 0.44901(7) 0.0214(3) Uani 1 1 d . .
C3 C 0.79392(8) 0.79426(19) 0.44886(8) 0.0274(3) Uani 1 1 d . .
H3 H 0.7531 0.8443 0.4579 0.033 Uiso 1 1 calc R U
C4 C 0.84674(10) 0.8962(2) 0.43587(10) 0.0418(4) Uani 1 1 d . .
H4 H 0.8419 1.0142 0.4365 0.050 Uiso 1 1 calc R U
C5 C 0.90621(10) 0.8258(3) 0.42213(11) 0.0527(5) Uani 1 1 d . .
H5 H 0.9424 0.8948 0.4131 0.063 Uiso 1 1 calc R U
C6 C 0.91258(9) 0.6543(3) 0.42158(10) 0.0459(4) Uani 1 1 d . .
H6 H 0.9535 0.6062 0.4119 0.055 Uiso 1 1 calc R U
C7 C 0.86955(9) 0.3634(2) 0.43445(9) 0.0373(4) Uani 1 1 d . .
H7A H 0.8306 0.3153 0.3950 0.045 Uiso 1 1 calc R U
H7B H 0.8671 0.3170 0.4795 0.045 Uiso 1 1 calc R U
H7C H 0.9169 0.3365 0.4286 0.045 Uiso 1 1 calc R U
C10 C 0.59213(6) 0.65727(16) 0.40521(6) 0.0173(2) Uani 1 1 d . .
C11 C 0.59404(7) 0.83613(17) 0.41040(7) 0.0200(3) Uani 1 1 d . .
H11 H 0.6291 0.9112 0.3971 0.024 Uiso 1 1 calc R U
C12 C 0.53641(7) 0.88850(18) 0.43641(7) 0.0226(3) Uani 1 1 d . .
H12 H 0.5236 1.0066 0.4438 0.027 Uiso 1 1 calc R U
C13 C 0.49986(7) 0.74363(17) 0.44946(7) 0.0224(3) Uani 1 1 d . .
H13 H 0.4570 0.7422 0.4676 0.027 Uiso 1 1 calc R U
C14 C 0.53492(7) 0.60085(17) 0.43184(7) 0.0193(3) Uani 1 1 d . .
H14 H 0.5212 0.4819 0.4362 0.023 Uiso 1 1 calc R U
C15 C 0.70274(7) 0.66072(17) 0.58939(6) 0.0181(2) Uani 1 1 d . .
C16 C 0.69948(7) 0.83903(17) 0.58150(7) 0.0202(3) Uani 1 1 d . .
H16 H 0.7363 0.9103 0.5691 0.024 Uiso 1 1 calc R U
C17 C 0.63581(7) 0.89743(18) 0.59573(7) 0.0228(3) Uani 1 1 d . .
H17 H 0.6206 1.0167 0.5960 0.027 Uiso 1 1 calc R U
C18 C 0.59813(8) 0.75632(18) 0.61031(7) 0.0234(3) Uani 1 1 d . .
H18 H 0.5516 0.7593 0.6224 0.028 Uiso 1 1 calc R U
C19 C 0.63824(7) 0.60996(18) 0.60529(7) 0.0206(3) Uani 1 1 d . .
H19 H 0.6244 0.4926 0.6125 0.025 Uiso 1 1 calc R U
C21 C 0.58631(7) 0.35412(17) 0.32657(7) 0.0218(3) Uani 1 1 d . .
H21 H 0.5723 0.3004 0.3660 0.026 Uiso 1 1 calc R U
C22 C 0.62560(9) 0.2174(2) 0.29849(9) 0.0342(3) Uani 1 1 d . .
H22A H 0.6714 0.1893 0.3350 0.041 Uiso 1 1 calc R U
H22B H 0.5947 0.1179 0.2868 0.041 Uiso 1 1 calc R U
H22C H 0.6358 0.2575 0.2558 0.041 Uiso 1 1 calc R U
C23 C 0.51424(8) 0.4022(2) 0.27125(8) 0.0342(3) Uani 1 1 d . .
H23A H 0.4904 0.4897 0.2907 0.041 Uiso 1 1 calc R U
H23B H 0.5237 0.4436 0.2283 0.041 Uiso 1 1 calc R U
H23C H 0.4825 0.3041 0.2593 0.041 Uiso 1 1 calc R U
C24 C 0.66739(7) 0.66085(18) 0.30075(7) 0.0230(3) Uani 1 1 d . .
H24 H 0.6962 0.7572 0.3272 0.028 Uiso 1 1 calc R U
C25 C 0.71709(9) 0.5734(2) 0.26450(8) 0.0348(4) Uani 1 1 d . .
H25A H 0.7590 0.5250 0.3007 0.042 Uiso 1 1 calc R U
H25B H 0.6899 0.4848 0.2334 0.042 Uiso 1 1 calc R U
H25C H 0.7342 0.6548 0.2362 0.042 Uiso 1 1 calc R U
C26 C 0.60123(9) 0.7381(2) 0.24528(8) 0.0315(3) Uani 1 1 d . .
H26A H 0.5702 0.7933 0.2694 0.038 Uiso 1 1 calc R U
H26B H 0.6178 0.8202 0.2169 0.038 Uiso 1 1 calc R U
H26C H 0.5735 0.6502 0.2141 0.038 Uiso 1 1 calc R U
C31 C 0.77610(8) 0.35280(19) 0.64432(7) 0.0278(3) Uani 1 1 d . .
H31 H 0.7260 0.3044 0.6278 0.033 Uiso 1 1 calc R U
C32 C 0.82707(10) 0.2125(2) 0.63653(10) 0.0414(4) Uani 1 1 d . .
H32A H 0.8171 0.1856 0.5861 0.050 Uiso 1 1 calc R U
H32B H 0.8777 0.2489 0.6565 0.050 Uiso 1 1 calc R U
H32C H 0.8189 0.1132 0.6620 0.050 Uiso 1 1 calc R U
C33 C 0.78948(12) 0.3994(2) 0.72222(8) 0.0451(4) Uani 1 1 d . .
H33A H 0.7561 0.4892 0.7253 0.054 Uiso 1 1 calc R U
H33B H 0.7810 0.3016 0.7484 0.054 Uiso 1 1 calc R U
H33C H 0.8399 0.4373 0.7429 0.054 Uiso 1 1 calc R U
C34 C 0.85758(7) 0.65883(19) 0.61923(7) 0.0249(3) Uani 1 1 d . .
H34 H 0.8526 0.7514 0.5841 0.030 Uiso 1 1 calc R U
C35 C 0.92758(8) 0.5666(3) 0.62058(10) 0.0420(4) Uani 1 1 d . .
H35A H 0.9208 0.5122 0.5746 0.050 Uiso 1 1 calc R U
H35B H 0.9678 0.6465 0.6297 0.050 Uiso 1 1 calc R U
H35C H 0.9389 0.4822 0.6582 0.050 Uiso 1 1 calc R U
C36 C 0.86696(9) 0.7450(2) 0.69065(9) 0.0327(3) Uani 1 1 d . .
H36A H 0.8219 0.8033 0.6890 0.039 Uiso 1 1 calc R U
H36B H 0.8780 0.6612 0.7286 0.039 Uiso 1 1 calc R U
H36C H 0.9070 0.8255 0.7001 0.039 Uiso 1 1 calc R U

loop_
_atom_site_aniso_label
_atom_site_aniso_U_11
_atom_site_aniso_U_22
_atom_site_aniso_U_33
_atom_site_aniso_U_23
_atom_site_aniso_U_13
_atom_site_aniso_U_12
Ni 0.01561(11) 0.01815(12) 0.01692(11) 0.00051(8) 0.00401(8) -0.00076(8)
Fe 0.01396(10) 0.01707(11) 0.01460(10) -0.00084(7) 0.00392(8) 0.00080(7)
Cl 0.02913(17) 0.02456(17) 0.02350(16) 0.00475(12) 0.00180(13) -0.00876(12)
P1 0.01628(14) 0.01864(16) 0.01407(14) -0.00024(11) 0.00484(11) 0.00063(11)
P2 0.01523(14) 0.01849(16) 0.01651(15) 0.00033(11) 0.00126(11) 0.00083(12)
C1 0.0228(7) 0.0362(9) 0.0295(7) 0.0004(6) 0.0103(6) -0.0001(6)
C2 0.0187(6) 0.0255(7) 0.0193(6) 0.0004(5) 0.0047(5) -0.0024(5)
C3 0.0289(7) 0.0257(7) 0.0259(7) 0.0022(6) 0.0059(6) -0.0026(6)
C4 0.0489(10) 0.0307(9) 0.0428(9) 0.0057(7) 0.0097(8) -0.0143(8)
C5 0.0409(10) 0.0593(13) 0.0624(12) 0.0087(10) 0.0224(9) -0.0217(9)
C6 0.0286(8) 0.0614(13) 0.0545(11) 0.0048(9) 0.0229(8) -0.0038(8)
C7 0.0343(8) 0.0403(10) 0.0412(9) -0.0039(7) 0.0172(7) 0.0102(7)
C10 0.0158(5) 0.0207(7) 0.0143(5) -0.0002(5) 0.0031(4) 0.0014(5)
C11 0.0222(6) 0.0197(7) 0.0172(6) 0.0026(5) 0.0048(5) 0.0032(5)
C12 0.0218(6) 0.0237(7) 0.0202(6) 0.0005(5) 0.0034(5) 0.0076(5)
C13 0.0145(6) 0.0305(8) 0.0205(6) -0.0026(5) 0.0030(5) 0.0030(5)
C14 0.0153(6) 0.0236(7) 0.0177(6) -0.0020(5) 0.0032(5) -0.0014(5)
C15 0.0162(6) 0.0211(7) 0.0151(5) -0.0005(5) 0.0021(4) 0.0002(5)
C16 0.0188(6) 0.0200(7) 0.0190(6) -0.0021(5) 0.0019(5) -0.0017(5)
C17 0.0231(6) 0.0244(7) 0.0186(6) -0.0057(5) 0.0030(5) 0.0031(5)
C18 0.0219(7) 0.0321(8) 0.0167(6) -0.0026(5) 0.0067(5) 0.0015(5)
C19 0.0198(6) 0.0253(7) 0.0165(6) 0.0017(5) 0.0052(5) -0.0018(5)
C21 0.0226(6) 0.0228(7) 0.0184(6) -0.0030(5) 0.0040(5) -0.0022(5)
C22 0.0415(9) 0.0278(8) 0.0354(8) -0.0110(6) 0.0150(7) -0.0015(7)
C23 0.0280(7) 0.0392(9) 0.0268(7) -0.0018(6) -0.0040(6) -0.0049(7)
C24 0.0258(6) 0.0263(7) 0.0181(6) 0.0027(5) 0.0087(5) -0.0011(5)
C25 0.0353(8) 0.0471(10) 0.0285(8) 0.0047(7) 0.0192(7) 0.0036(7)
C26 0.0362(8) 0.0355(9) 0.0215(7) 0.0084(6) 0.0071(6) 0.0047(6)
C31 0.0329(7) 0.0236(7) 0.0218(7) 0.0050(5) 0.0010(5) 0.0006(6)
C32 0.0415(9) 0.0271(8) 0.0440(10) 0.0070(7) -0.0040(7) 0.0098(7)
C33 0.0695(12) 0.0396(10) 0.0213(7) 0.0073(7) 0.0070(7) -0.0055(9)
C34 0.0165(6) 0.0294(7) 0.0250(7) -0.0031(6) 0.0009(5) -0.0028(5)
C35 0.0181(7) 0.0589(11) 0.0447(9) -0.0174(9) 0.0031(6) 0.0006(7)
C36 0.0269(7) 0.0348(9) 0.0304(8) -0.0096(6) 0.0002(6) -0.0039(6)

loop_
_atom_type_symbol
_atom_type_description
_atom_type_scat_dispersion_real
_atom_type_scat_dispersion_imag
_atom_type_scat_source
C C 0.0181 0.0091 'International Tables Vol C Tables 4.2.6.8 and 6.1.1.4'
H H 0.0000 0.0000 'International Tables Vol C Tables 4.2.6.8 and 6.1.1.4'
P P 0.2955 0.4335 'International Tables Vol C Tables 4.2.6.8 and 6.1.1.4'
Cl Cl 0.3639 0.7018 'International Tables Vol C Tables 4.2.6.8 and 6.1.1.4'
Fe Fe -1.1336 3.1974 'International Tables Vol C Tables 4.2.6.8 and 6.1.1.4'
Ni Ni -3.0029 0.5091 'International Tables Vol C Tables 4.2.6.8 and 6.1.1.4'

loop_
_geom_angle_atom_site_label_1
_geom_angle_atom_site_label_2
_geom_angle_atom_site_label_3
_geom_angle
C2 Ni P1 91.99(4)
C2 Ni P2 90.57(4)
P1 Ni P2 144.863(16)
C2 Ni Cl 166.54(4)
P1 Ni Cl 92.530(14)
P2 Ni Cl 93.003(15)
C18 Fe C17 40.74(6)
C18 Fe C12 114.83(5)
C17 Fe C12 100.61(6)
C18 Fe C13 101.42(6)
C17 Fe C13 116.51(5)
C12 Fe C13 40.72(6)
C18 Fe C16 68.17(5)
C17 Fe C16 40.57(5)
C12 Fe C16 120.68(6)
C13 Fe C16 154.39(5)
C18 Fe C14 121.72(5)
C17 Fe C14 154.80(5)
C12 Fe C14 68.33(6)
C13 Fe C14 40.62(5)
C16 Fe C14 164.26(5)
C18 Fe C11 152.03(5)
C17 Fe C11 118.91(6)
C12 Fe C11 40.63(5)
C13 Fe C11 68.31(5)
C16 Fe C11 109.44(5)
C14 Fe C11 68.08(5)
C18 Fe C19 40.59(5)
C17 Fe C19 68.37(6)
C12 Fe C19 152.43(5)
C13 Fe C19 120.03(5)
C16 Fe C19 67.99(5)
C14 Fe C19 110.57(5)
C11 Fe C19 166.57(5)
C18 Fe C10 161.08(5)
C17 Fe C10 157.74(6)
C12 Fe C10 67.75(5)
C13 Fe C10 67.75(5)
C16 Fe C10 128.05(5)
C14 Fe C10 40.18(5)
C11 Fe C10 40.15(5)
C19 Fe C10 130.34(5)
C18 Fe C15 67.61(5)
C17 Fe C15 67.76(5)
C12 Fe C15 160.04(6)
C13 Fe C15 158.78(6)
C16 Fe C15 40.16(5)
C14 Fe C15 128.73(5)
C11 Fe C15 129.65(5)
C19 Fe C15 40.06(5)
C10 Fe C15 116.94(5)
C10 P1 C24 103.19(6)
C10 P1 C21 102.92(6)
C24 P1 C21 110.32(6)
C10 P1 Ni 98.09(4)
C24 P1 Ni 121.77(5)
C21 P1 Ni 116.59(4)
C15 P2 C31 103.95(7)
C15 P2 C34 102.71(6)
C31 P2 C34 110.05(7)
C15 P2 Ni 98.61(4)
C31 P2 Ni 115.98(5)
C34 P2 Ni 121.98(5)
C6 C1 C2 119.71(15)
C6 C1 C7 120.20(15)
C2 C1 C7 120.09(13)
C3 C2 C1 117.53(13)
C3 C2 Ni 126.02(11)
C1 C2 Ni 116.43(11)
C4 C3 C2 121.83(15)
C5 C4 C3 119.92(17)
C6 C5 C4 119.37(16)
C5 C6 C1 121.63(16)
C11 C10 C14 107.06(11)
C11 C10 P1 126.91(9)
C14 C10 P1 126.00(10)
C11 C10 Fe 67.94(7)
C14 C10 Fe 67.87(7)
P1 C10 Fe 130.81(6)
C12 C11 C10 108.28(11)
C12 C11 Fe 68.91(7)
C10 C11 Fe 71.91(7)
C13 C12 C11 108.18(12)
C13 C12 Fe 69.74(8)
C11 C12 Fe 70.46(7)
C12 C13 C14 108.05(12)
C12 C13 Fe 69.54(7)
C14 C13 Fe 70.30(7)
C13 C14 C10 108.34(12)
C13 C14 Fe 69.07(8)
C10 C14 Fe 71.95(7)
C19 C15 C16 107.09(11)
C19 C15 P2 126.63(10)
C16 C15 P2 126.26(9)
C19 C15 Fe 68.10(7)
C16 C15 Fe 67.81(7)
P2 C15 Fe 130.22(7)
C17 C16 C15 108.48(12)
C17 C16 Fe 68.99(7)
C15 C16 Fe 72.02(7)
C18 C17 C16 107.87(12)
C18 C17 Fe 69.56(8)
C16 C17 Fe 70.45(7)
C17 C18 C19 108.45(12)
C17 C18 Fe 69.69(8)
C19 C18 Fe 70.74(7)
C18 C19 C15 108.04(12)
C18 C19 Fe 68.66(8)
C15 C19 Fe 71.83(7)
C23 C21 C22 111.33(12)
C23 C21 P1 117.23(10)
C22 C21 P1 111.82(10)
C25 C24 C26 110.67(12)
C25 C24 P1 111.59(10)
C26 C24 P1 116.76(10)
C33 C31 C32 111.53(14)
C33 C31 P2 116.58(11)
C32 C31 P2 110.87(11)
C36 C34 C35 110.40(12)
C36 C34 P2 117.50(10)
C35 C34 P2 111.80(11)

loop_
_geom_bond_atom_site_label_1
_geom_bond_atom_site_label_2
_geom_bond_distance
Ni C2 1.8993(13)
Ni P1 2.1888(4)
Ni P2 2.1927(4)
Ni Cl 2.2462(4)
Fe C18 2.0412(14)
Fe C17 2.0430(13)
Fe C12 2.0440(13)
Fe C13 2.0466(13)
Fe C16 2.0623(13)
Fe C14 2.0629(13)
Fe C11 2.0646(13)
Fe C19 2.0688(13)
Fe C10 2.1175(12)
Fe C15 2.1185(12)
P1 C10 1.8127(13)
P1 C24 1.8517(13)
P1 C21 1.8540(14)
P2 C15 1.8122(13)
P2 C31 1.8504(15)
P2 C34 1.8554(14)
C1 C6 1.394(2)
C1 C2 1.4128(19)
C1 C7 1.505(2)
C2 C3 1.400(2)
C3 C4 1.392(2)
C4 C5 1.380(3)
C5 C6 1.380(3)
C10 C11 1.4365(19)
C10 C14 1.4368(17)
C11 C12 1.4266(18)
C12 C13 1.423(2)
C13 C14 1.4267(18)
C15 C19 1.4350(17)
C15 C16 1.437(2)
C16 C17 1.4233(18)
C17 C18 1.422(2)
C18 C19 1.4259(19)
C21 C23 1.5306(19)
C21 C22 1.532(2)
C24 C25 1.5340(19)
C24 C26 1.5343(19)
C31 C33 1.529(2)
C31 C32 1.534(2)
C34 C36 1.533(2)
C34 C35 1.534(2)

loop_
_geom_torsion_atom_site_label_1
_geom_torsion_atom_site_label_2
_geom_torsion_atom_site_label_3
_geom_torsion_atom_site_label_4
_geom_torsion
C2 Ni P1 C10 -103.54(6)
P2 Ni P1 C10 -9.71(5)
Cl Ni P1 C10 89.14(4)
C2 Ni P1 C24 7.51(7)
P2 Ni P1 C24 101.34(6)
Cl Ni P1 C24 -159.81(6)
C2 Ni P1 C21 147.57(6)
P2 Ni P1 C21 -118.60(5)
Cl Ni P1 C21 -19.75(5)
C2 Ni P2 C15 102.99(6)
P1 Ni P2 C15 8.72(5)
Cl Ni P2 C15 -89.99(5)
C2 Ni P2 C31 -146.82(7)
P1 Ni P2 C31 118.90(6)
Cl Ni P2 C31 20.20(6)
C2 Ni P2 C34 -7.91(7)
P1 Ni P2 C34 -102.19(6)
Cl Ni P2 C34 159.11(6)
C6 C1 C2 C3 0.1(2)
C7 C1 C2 C3 179.83(14)
C6 C1 C2 Ni -178.31(13)
C7 C1 C2 Ni 1.42(19)
P1 Ni C2 C3 70.36(12)
P2 Ni C2 C3 -74.59(12)
Cl Ni C2 C3 179.92(11)
P1 Ni C2 C1 -111.38(10)
P2 Ni C2 C1 103.67(10)
Cl Ni C2 C1 -1.8(3)
C1 C2 C3 C4 -0.5(2)
Ni C2 C3 C4 177.77(12)
C2 C3 C4 C5 0.5(3)
C3 C4 C5 C6 -0.1(3)
C4 C5 C6 C1 -0.3(3)
C2 C1 C6 C5 0.3(3)
C7 C1 C6 C5 -179.46(17)
C24 P1 C10 C11 -30.30(12)
C21 P1 C10 C11 -145.11(11)
Ni P1 C10 C11 95.12(10)
C24 P1 C10 C14 147.40(11)
C21 P1 C10 C14 32.59(12)
Ni P1 C10 C14 -87.18(11)
C24 P1 C10 Fe -121.90(9)
C21 P1 C10 Fe 123.29(9)
Ni P1 C10 Fe 3.52(9)
C18 Fe C10 C11 140.01(16)
C17 Fe C10 C11 -23.57(16)
C12 Fe C10 C11 38.13(7)
C13 Fe C10 C11 82.29(8)
C16 Fe C10 C11 -74.20(9)
C14 Fe C10 C11 120.43(10)
C19 Fe C10 C11 -166.50(7)
C15 Fe C10 C11 -120.50(8)
C18 Fe C10 C14 19.58(19)
C17 Fe C10 C14 -144.00(13)
C12 Fe C10 C14 -82.30(8)
C13 Fe C10 C14 -38.14(8)
C16 Fe C10 C14 165.37(8)
C11 Fe C10 C14 -120.43(10)
C19 Fe C10 C14 73.07(9)
C15 Fe C10 C14 119.07(8)
C18 Fe C10 P1 -99.58(17)
C17 Fe C10 P1 96.84(15)
C12 Fe C10 P1 158.53(11)
C13 Fe C10 P1 -157.30(11)
C16 Fe C10 P1 46.21(12)
C14 Fe C10 P1 -119.16(13)
C11 Fe C10 P1 120.41(12)
C19 Fe C10 P1 -46.09(12)
C15 Fe C10 P1 -0.09(11)
C14 C10 C11 C12 -2.90(13)
P1 C10 C11 C12 175.16(9)
Fe C10 C11 C12 -59.56(9)
C14 C10 C11 Fe 56.67(8)
P1 C10 C11 Fe -125.28(10)
C18 Fe C11 C12 -34.96(15)
C17 Fe C11 C12 -71.31(9)
C13 Fe C11 C12 37.91(8)
C16 Fe C11 C12 -114.81(8)
C14 Fe C11 C12 81.82(9)
C19 Fe C11 C12 168.7(2)
C10 Fe C11 C12 118.66(11)
C15 Fe C11 C12 -155.34(8)
C18 Fe C11 C10 -153.62(11)
C17 Fe C11 C10 170.03(7)
C12 Fe C11 C10 -118.66(11)
C13 Fe C11 C10 -80.75(8)
C16 Fe C11 C10 126.53(7)
C14 Fe C11 C10 -36.84(7)
C19 Fe C11 C10 50.0(3)
C15 Fe C11 C10 86.00(9)
C10 C11 C12 C13 1.67(14)
Fe C11 C12 C13 -59.78(9)
C10 C11 C12 Fe 61.45(8)
C18 Fe C12 C13 -78.28(9)
C17 Fe C12 C13 -118.58(8)
C16 Fe C12 C13 -156.63(8)
C14 Fe C12 C13 37.79(8)
C11 Fe C12 C13 118.94(12)
C19 Fe C12 C13 -55.41(15)
C10 Fe C12 C13 81.26(8)
C15 Fe C12 C13 -170.83(13)
C18 Fe C12 C11 162.78(8)
C17 Fe C12 C11 122.47(8)
C13 Fe C12 C11 -118.94(12)
C16 Fe C12 C11 84.42(9)
C14 Fe C12 C11 -81.16(8)
C19 Fe C12 C11 -174.36(11)
C10 Fe C12 C11 -37.69(8)
C15 Fe C12 C11 70.22(17)
C11 C12 C13 C14 0.23(15)
Fe C12 C13 C14 -60.00(9)
C11 C12 C13 Fe 60.23(9)
C18 Fe C13 C12 114.97(8)
C17 Fe C13 C12 74.69(9)
C16 Fe C13 C12 52.11(16)
C14 Fe C13 C12 -119.00(12)
C11 Fe C13 C12 -37.83(8)
C19 Fe C13 C12 153.89(8)
C10 Fe C13 C12 -81.27(8)
C15 Fe C13 C12 171.35(13)
C18 Fe C13 C14 -126.03(8)
C17 Fe C13 C14 -166.30(8)
C12 Fe C13 C14 119.00(12)
C16 Fe C13 C14 171.11(11)
C11 Fe C13 C14 81.17(8)
C19 Fe C13 C14 -87.11(9)
C10 Fe C13 C14 37.73(8)
C15 Fe C13 C14 -69.65(17)
C12 C13 C14 C10 -2.04(15)
Fe C13 C14 C10 -61.56(9)
C12 C13 C14 Fe 59.52(9)
C11 C10 C14 C13 3.04(14)
P1 C10 C14 C13 -175.04(9)
Fe C10 C14 C13 59.75(9)
C11 C10 C14 Fe -56.71(8)
P1 C10 C14 Fe 125.21(10)
C18 Fe C14 C13 68.72(10)
C17 Fe C14 C13 29.84(17)
C12 Fe C14 C13 -37.88(8)
C16 Fe C14 C13 -165.75(18)
C11 Fe C14 C13 -81.80(9)
C19 Fe C14 C13 112.54(8)
C10 Fe C14 C13 -118.62(11)
C15 Fe C14 C13 154.22(8)
C18 Fe C14 C10 -172.66(7)
C17 Fe C14 C10 148.46(12)
C12 Fe C14 C10 80.74(8)
C13 Fe C14 C10 118.62(11)
C16 Fe C14 C10 -47.1(2)
C11 Fe C14 C10 36.82(7)
C19 Fe C14 C10 -128.84(8)
C15 Fe C14 C10 -87.16(9)
C31 P2 C15 C19 -29.84(12)
C34 P2 C15 C19 -144.55(11)
Ni P2 C15 C19 89.77(11)
C31 P2 C15 C16 148.61(11)
C34 P2 C15 C16 33.90(12)
Ni P2 C15 C16 -91.78(10)
C31 P2 C15 Fe -120.99(9)
C34 P2 C15 Fe 124.29(9)
Ni P2 C15 Fe -1.38(9)
C18 Fe C15 C19 38.18(8)
C17 Fe C15 C19 82.39(9)
C12 Fe C15 C19 139.49(15)
C13 Fe C15 C19 -23.81(18)
C16 Fe C15 C19 120.40(11)
C14 Fe C15 C19 -75.30(9)
C11 Fe C15 C19 -167.77(8)
C10 Fe C15 C19 -121.58(8)
C18 Fe C15 C16 -82.22(8)
C17 Fe C15 C16 -38.01(8)
C12 Fe C15 C16 19.09(18)
C13 Fe C15 C16 -144.21(14)
C14 Fe C15 C16 164.30(7)
C11 Fe C15 C16 71.83(9)
C19 Fe C15 C16 -120.40(11)
C10 Fe C15 C16 118.02(8)
C18 Fe C15 P2 158.33(11)
C17 Fe C15 P2 -157.46(11)
C12 Fe C15 P2 -100.35(16)
C13 Fe C15 P2 96.34(16)
C16 Fe C15 P2 -119.45(12)
C14 Fe C15 P2 44.85(12)
C11 Fe C15 P2 -47.62(12)
C19 Fe C15 P2 120.15(13)
C10 Fe C15 P2 -1.43(11)
C19 C15 C16 C17 2.75(13)
P2 C15 C16 C17 -175.94(9)
Fe C15 C16 C17 59.61(8)
C19 C15 C16 Fe -56.85(8)
P2 C15 C16 Fe 124.45(10)
C18 Fe C16 C17 -38.09(8)
C12 Fe C16 C17 68.67(9)
C13 Fe C16 C17 31.90(16)
C14 Fe C16 C17 -169.87(18)
C11 Fe C16 C17 112.09(8)
C19 Fe C16 C17 -82.00(9)
C10 Fe C16 C17 153.23(8)
C15 Fe C16 C17 -118.79(11)
C18 Fe C16 C15 80.70(8)
C17 Fe C16 C15 118.79(11)
C12 Fe C16 C15 -172.54(7)
C13 Fe C16 C15 150.69(12)
C14 Fe C16 C15 -51.1(2)
C11 Fe C16 C15 -129.12(7)
C19 Fe C16 C15 36.78(7)
C10 Fe C16 C15 -87.98(9)
C15 C16 C17 C18 -1.77(14)
Fe C16 C17 C18 59.75(9)
C15 C16 C17 Fe -61.51(8)
C12 Fe C17 C18 115.93(8)
C13 Fe C17 C18 76.12(9)
C16 Fe C17 C18 -118.67(12)
C14 Fe C17 C18 54.89(16)
C11 Fe C17 C18 154.80(8)
C19 Fe C17 C18 -37.70(8)
C10 Fe C17 C18 171.93(12)
C15 Fe C17 C18 -81.03(8)
C18 Fe C17 C16 118.67(12)
C12 Fe C17 C16 -125.40(8)
C13 Fe C17 C16 -165.21(8)
C14 Fe C17 C16 173.56(12)
C11 Fe C17 C16 -86.53(9)
C19 Fe C17 C16 80.98(8)
C10 Fe C17 C16 -69.40(16)
C15 Fe C17 C16 37.64(8)
C16 C17 C18 C19 0.08(15)
Fe C17 C18 C19 60.38(9)
C16 C17 C18 Fe -60.30(9)
C12 Fe C18 C17 -76.92(9)
C13 Fe C18 C17 -117.59(8)
C16 Fe C18 C17 37.93(8)
C14 Fe C18 C17 -155.83(8)
C11 Fe C18 C17 -52.64(15)
C19 Fe C18 C17 119.12(11)
C10 Fe C18 C17 -170.56(14)
C15 Fe C18 C17 81.43(8)
C17 Fe C18 C19 -119.12(11)
C12 Fe C18 C19 163.96(8)
C13 Fe C18 C19 123.28(8)
C16 Fe C18 C19 -81.20(8)
C14 Fe C18 C19 85.04(9)
C11 Fe C18 C19 -171.77(10)
C10 Fe C18 C19 70.32(18)
C15 Fe C18 C19 -37.69(8)
C17 C18 C19 C15 1.64(15)
Fe C18 C19 C15 61.37(9)
C17 C18 C19 Fe -59.73(9)
C16 C15 C19 C18 -2.69(14)
P2 C15 C19 C18 176.00(9)
Fe C15 C19 C18 -59.37(9)
C16 C15 C19 Fe 56.67(8)
P2 C15 C19 Fe -124.64(10)
C17 Fe C19 C18 37.83(8)
C12 Fe C19 C18 -32.82(16)
C13 Fe C19 C18 -71.16(9)
C16 Fe C19 C18 81.68(9)
C14 Fe C19 C18 -115.15(8)
C11 Fe C19 C18 163.2(2)
C10 Fe C19 C18 -156.39(8)
C15 Fe C19 C18 118.56(11)
C18 Fe C19 C15 -118.56(11)
C17 Fe C19 C15 -80.72(8)
C12 Fe C19 C15 -151.37(11)
C13 Fe C19 C15 170.29(8)
C16 Fe C19 C15 -36.87(8)
C14 Fe C19 C15 126.29(8)
C11 Fe C19 C15 44.6(3)
C10 Fe C19 C15 85.05(9)
C10 P1 C21 C23 55.40(12)
C24 P1 C21 C23 -54.15(12)
Ni P1 C21 C23 161.44(9)
C10 P1 C21 C22 -174.31(10)
C24 P1 C21 C22 76.14(12)
Ni P1 C21 C22 -68.27(11)
C10 P1 C24 C25 178.47(10)
C21 P1 C24 C25 -72.15(11)
Ni P1 C24 C25 70.10(11)
C10 P1 C24 C26 -52.86(12)
C21 P1 C24 C26 56.51(12)
Ni P1 C24 C26 -161.23(9)
C15 P2 C31 C33 -59.88(14)
C34 P2 C31 C33 49.50(15)
Ni P2 C31 C33 -166.90(11)
C15 P2 C31 C32 171.08(11)
C34 P2 C31 C32 -79.54(12)
Ni P2 C31 C32 64.06(12)
C15 P2 C34 C36 49.23(12)
C31 P2 C34 C36 -60.98(13)
Ni P2 C34 C36 157.99(9)
C15 P2 C34 C35 178.39(11)
C31 P2 C34 C35 68.18(13)
Ni P2 C34 C35 -72.85(12)
